data_1575867
loop_
_publ_author_name
'Lin, Yun-Hsien'
'Wang, Xiqu'
'Szczepanik, Dariusz W.'
'Wieczorkiewicz, Pawe&#x142; A'
'Miljani&#x107;, Ognjen &#x160;'

_publ_section_title
;
 Inverted azolophanes: alternant <i>o</i>-heteroarene/<i>p</i>-arene
 macrocycles.
;
_journal_issue 42
_journal_name_full 'Chemical science'
_journal_page_first 19967
_journal_page_last 19972
_journal_paper_doi 10.1039/d5sc05981j
_journal_volume 16
_journal_year 2025
_chemical_formula_sum 'C69 H68 N8 O9'
_chemical_formula_weight 1153.31
_space_group_crystal_system monoclinic
_space_group_IT_number 14
_space_group_name_Hall '-P 2yn'
_space_group_name_H-M_alt 'P 1 21/n 1'
_atom_sites_solution_hydrogens geom
_audit_creation_method SHELXL-2019/3
_audit_update_record
;
2025-08-07 deposited with the CCDC.	2025-09-22 downloaded from the CCDC.
;
_cell_angle_alpha 90
_cell_angle_beta 95.371(2)
_cell_angle_gamma 90
_cell_formula_units_Z 4
_cell_length_a 14.7923(4)
_cell_length_b 22.1907(6)
_cell_length_c 20.6091(5)
_cell_measurement_reflns_used 9941
_cell_measurement_temperature 100(2)
_cell_measurement_theta_max 70.07
_cell_measurement_theta_min 3.53
_cell_volume 6735.3(3)
_computing_cell_refinement 'Bruker SAINT'
_computing_data_collection 'Bruker APEX6'
_computing_data_reduction 'Bruker SAINT'
_computing_structure_refinement 'SHELXL-2019/2 (Sheldrick, 2019)'
_computing_structure_solution 'SHELXT 2018/2 (Sheldrick, 2018)'
_diffrn_ambient_temperature 100(2)
_diffrn_measured_fraction_theta_full 1.000
_diffrn_measured_fraction_theta_max 0.999
_diffrn_measurement_device_type 'Bruker D8 Venture'
_diffrn_measurement_method '\f and \w scans'
_diffrn_radiation_type CuK\a
_diffrn_radiation_wavelength 1.54178
_diffrn_reflns_av_R_equivalents 0.0364
_diffrn_reflns_av_unetI/netI 0.0232
_diffrn_reflns_Laue_measured_fraction_full 1.000
_diffrn_reflns_Laue_measured_fraction_max 0.999
_diffrn_reflns_limit_h_max 17
_diffrn_reflns_limit_h_min -18
_diffrn_reflns_limit_k_max 27
_diffrn_reflns_limit_k_min -27
_diffrn_reflns_limit_l_max 25
_diffrn_reflns_limit_l_min -25
_diffrn_reflns_number 110850
_diffrn_reflns_point_group_measured_fraction_full 1.000
_diffrn_reflns_point_group_measured_fraction_max 0.999
_diffrn_reflns_theta_full 67.679
_diffrn_reflns_theta_max 70.101
_diffrn_reflns_theta_min 2.933
_exptl_absorpt_coefficient_mu 0.616
_exptl_absorpt_correction_T_max 0.8061
_exptl_absorpt_correction_T_min 0.7135
_exptl_absorpt_correction_type empirical
_exptl_absorpt_process_details ('SADABS')
_exptl_crystal_colour yellow
_exptl_crystal_density_diffrn 1.137
_exptl_crystal_description prism
_exptl_crystal_F_000 2440
_exptl_crystal_size_max 0.245
_exptl_crystal_size_mid 0.094
_exptl_crystal_size_min 0.061
_refine_diff_density_max 0.675
_refine_diff_density_min -0.362
_refine_diff_density_rms 0.058
_refine_ls_extinction_method none
_refine_ls_goodness_of_fit_ref 1.041
_refine_ls_hydrogen_treatment mixed
_refine_ls_matrix_type full
_refine_ls_number_parameters 791
_refine_ls_number_reflns 12761
_refine_ls_number_restraints 6
_refine_ls_restrained_S_all 1.042
_refine_ls_R_factor_all 0.0595
_refine_ls_R_factor_gt 0.0539
_refine_ls_shift/su_max 0.000
_refine_ls_shift/su_mean 0.000
_refine_ls_structure_factor_coef Fsqd
_refine_ls_weighting_details 'w=1/[\s^2^(Fo^2^)+(0.0827P)^2^+4.8354P] where P=(Fo^2^+2Fc^2^)/3'
_refine_ls_weighting_scheme calc
_refine_ls_wR_factor_gt 0.1507
_refine_ls_wR_factor_ref 0.1566
_reflns_Friedel_coverage 0.000
_reflns_number_gt 11377
_reflns_number_total 12761
_reflns_threshold_expression 'I > 2\s(I)'
_cod_data_source_file d5sc05981j2.cif
_cod_data_source_block JL856_XW3080_sq
_cod_depositor_comments 'Adding full bibliography for 1575863--1575867.cif.'
_cod_original_sg_symbol_H-M 'P 21/n'
_cod_database_code 1575867
_shelx_shelxl_version_number 2019/3
_shelx_space_group_comment
;
The symmetry employed for this shelxl refinement is uniquely defined
by the following loop, which should always be used as a source of
symmetry information in preference to the above space-group names.
They are only intended as comments.
;
_shelx_estimated_absorpt_t_min 0.864
_shelx_estimated_absorpt_t_max 0.963

loop_
_space_group_symop_operation_xyz
'x, y, z'
'-x+1/2, y+1/2, -z+1/2'
'-x, -y, -z'
'x-1/2, -y-1/2, z-1/2'

loop_
_atom_site_label
_atom_site_type_symbol
_atom_site_fract_x
_atom_site_fract_y
_atom_site_fract_z
_atom_site_U_iso_or_equiv
_atom_site_adp_type
_atom_site_occupancy
_atom_site_site_symmetry_order
_atom_site_calc_flag
_atom_site_refinement_flags_posn
_atom_site_refinement_flags_adp
_atom_site_refinement_flags_occupancy
_atom_site_disorder_assembly
_atom_site_disorder_group
O1 O 0.07814(9) 0.08981(6) 0.97213(6) 0.0312(3) Uani 1 1 d . . . . .
O2 O 0.10286(10) -0.03326(6) 0.13678(7) 0.0388(3) Uani 1 1 d . . . . .
O3 O 0.13660(10) 0.87827(6) 0.83301(7) 0.0389(3) Uani 1 1 d . . . . .
O4 O 0.11531(10) 0.76029(6) -0.00507(6) 0.0362(3) Uani 1 1 d . . . . .
O6 O 0.28497(16) 0.27419(7) 0.95083(8) 0.0603(5) Uani 1 1 d . . . . .
H6A H 0.3114(19) 0.2445(17) 0.9390(6) 0.090 Uiso 1 1 calc R U . . .
O7 O 0.15365(11) 0.26692(7) 0.14554(7) 0.0455(4) Uani 1 1 d . . . . .
H7 H 0.1266(8) 0.2544(14) 0.1854(11) 0.068 Uiso 1 1 calc R U . . .
O8 O 0.32965(12) 0.24375(6) 0.17609(7) 0.0428(3) Uani 1 1 d . . . . .
H8 H 0.270(2) 0.2493(3) 0.1626(13) 0.064 Uiso 1 1 calc R U . . .
O12 O 0.11294(19) 0.09974(7) 0.64977(9) 0.0758(7) Uani 1 1 d . . . . .
H12' H 0.097358 0.134094 0.661725 0.114 Uiso 1 1 calc R U . . .
O13 O 0.3010(2) 0.07698(9) 0.66972(9) 0.0943(9) Uani 1 1 d . . . . .
H13' H 0.264289 0.048382 0.662305 0.141 Uiso 1 1 calc R U . . .
N1 N 0.10493(10) 0.21932(7) 0.69219(7) 0.0283(3) Uani 1 1 d . . . . .
N2 N 0.11078(10) 0.29931(7) 0.75587(7) 0.0270(3) Uani 1 1 d . . . . .
H2' H 0.112591 0.321753 0.791173 0.032 Uiso 1 1 calc R U . . .
N3 N 0.10574(11) 0.17687(7) 0.35382(7) 0.0299(3) Uani 1 1 d . . . . .
H3' H 0.107666 0.144442 0.378486 0.036 Uiso 1 1 calc R U . . .
N4 N 0.10207(10) 0.23362(7) 0.26601(8) 0.0287(3) Uani 1 1 d . . . . .
N5 N 0.14416(10) 0.61392(7) 0.70059(8) 0.0277(3) Uani 1 1 d . . . . .
H5' H 0.140892 0.603066 0.741370 0.033 Uiso 1 1 calc R U . . .
N6 N 0.15598(10) 0.67112(7) 0.61404(7) 0.0280(3) Uani 1 1 d . . . . .
N7 N 0.14382(10) 0.62513(7) 0.27629(7) 0.0277(3) Uani 1 1 d . . . . .
H7A H 0.151843 0.662608 0.289562 0.033 Uiso 1 1 calc R U . . .
N8 N 0.12359(11) 0.54701(7) 0.21059(7) 0.0303(3) Uani 1 1 d . . . . .
C1 C 0.10229(12) 0.20025(8) 0.81085(9) 0.0268(4) Uani 1 1 d . . . . .
C2 C 0.13161(12) 0.14048(8) 0.80965(9) 0.0279(4) Uani 1 1 d . . . . .
H2 H 0.156249 0.125562 0.771852 0.034 Uiso 1 1 calc R U . . .
C3 C 0.12553(12) 0.10236(8) 0.86252(9) 0.0283(4) Uani 1 1 d . . . . .
H3 H 0.145998 0.061865 0.860814 0.034 Uiso 1 1 calc R U . . .
C4 C 0.08929(12) 0.12382(8) 0.91796(9) 0.0273(4) Uani 1 1 d . . . . .
C5 C 0.06150(12) 0.18378(8) 0.92045(9) 0.0288(4) Uani 1 1 d . . . . .
H5 H 0.038260 0.198904 0.958690 0.035 Uiso 1 1 calc R U . . .
C6 C 0.06765(12) 0.22129(8) 0.86742(9) 0.0290(4) Uani 1 1 d . . . . .
H6 H 0.048034 0.261951 0.869504 0.035 Uiso 1 1 calc R U . . .
C7 C 0.10685(12) 0.23925(8) 0.75378(9) 0.0280(4) Uani 1 1 d . . . . .
C8 C 0.10696(12) 0.26986(8) 0.65265(9) 0.0262(4) Uani 1 1 d . . . . .
C9 C 0.11148(11) 0.31995(8) 0.69258(8) 0.0256(4) Uani 1 1 d . . . . .
C10 C 0.10668(15) 0.02830(8) 0.97068(10) 0.0348(4) Uani 1 1 d . . . . .
H10A H 0.071920 0.007367 0.934637 0.052 Uiso 1 1 calc R U . . .
H10B H 0.096163 0.008745 1.011946 0.052 Uiso 1 1 calc R U . . .
H10C H 0.171507 0.026622 0.964468 0.052 Uiso 1 1 calc R U . . .
C11 C 0.10536(12) 0.26306(8) 0.58161(9) 0.0254(4) Uani 1 1 d . . . . .
C12 C 0.15682(13) 0.21764(8) 0.55582(9) 0.0285(4) Uani 1 1 d . . . . .
H12 H 0.192751 0.191812 0.584542 0.034 Uiso 1 1 calc R U . . .
C13 C 0.15637(13) 0.20967(8) 0.48954(9) 0.0289(4) Uani 1 1 d . . . . .
H13 H 0.191768 0.178373 0.473231 0.035 Uiso 1 1 calc R U . . .
C14 C 0.10428(12) 0.24719(8) 0.44573(9) 0.0270(4) Uani 1 1 d . . . . .
C15 C 0.05263(12) 0.29280(8) 0.47128(9) 0.0278(4) Uani 1 1 d . . . . .
H15 H 0.017129 0.318862 0.442553 0.033 Uiso 1 1 calc R U . . .
C16 C 0.05278(12) 0.30030(8) 0.53804(9) 0.0273(4) Uani 1 1 d . . . . .
H16 H 0.016706 0.331145 0.554516 0.033 Uiso 1 1 calc R U . . .
C17 C 0.11973(11) 0.38461(8) 0.67885(8) 0.0248(3) Uani 1 1 d . . . . .
C18 C 0.09138(12) 0.42675(8) 0.72304(9) 0.0267(4) Uani 1 1 d . . . . .
H18 H 0.065767 0.413119 0.760997 0.032 Uiso 1 1 calc R U . . .
C19 C 0.09992(12) 0.48804(8) 0.71253(9) 0.0271(4) Uani 1 1 d . . . . .
H19 H 0.080913 0.515626 0.743780 0.032 Uiso 1 1 calc R U . . .
C20 C 0.13608(11) 0.51021(8) 0.65669(8) 0.0244(3) Uani 1 1 d . . . . .
C21 C 0.16479(11) 0.46799(8) 0.61256(9) 0.0254(4) Uani 1 1 d . . . . .
H21 H 0.189717 0.481634 0.574342 0.030 Uiso 1 1 calc R U . . .
C22 C 0.15754(12) 0.40660(8) 0.62355(9) 0.0260(4) Uani 1 1 d . . . . .
H22 H 0.178530 0.378956 0.593116 0.031 Uiso 1 1 calc R U . . .
C23 C 0.10314(12) 0.23566(8) 0.37554(9) 0.0282(4) Uani 1 1 d . . . . .
C24 C 0.10484(12) 0.17768(8) 0.28853(9) 0.0293(4) Uani 1 1 d . . . . .
C25 C 0.10151(12) 0.27091(8) 0.32023(9) 0.0274(4) Uani 1 1 d . . . . .
C26 C 0.14306(11) 0.57573(8) 0.64722(8) 0.0248(3) Uani 1 1 d . . . . .
C27 C 0.15113(12) 0.67049(8) 0.67852(9) 0.0295(4) Uani 1 1 d . . . . .
C28 C 0.15014(11) 0.61173(8) 0.59333(9) 0.0249(3) Uani 1 1 d . . . . .
C29 C 0.10765(12) 0.12244(8) 0.24923(9) 0.0293(4) Uani 1 1 d . . . . .
C30 C 0.13486(14) 0.06831(9) 0.27797(10) 0.0363(4) Uani 1 1 d . . . . .
H30 H 0.153982 0.067285 0.323262 0.044 Uiso 1 1 calc R U . . .
C31 C 0.13481(14) 0.01552(9) 0.24205(10) 0.0364(4) Uani 1 1 d . . . . .
H31 H 0.153256 -0.021331 0.262692 0.044 Uiso 1 1 calc R U . . .
C32 C 0.10770(13) 0.01678(9) 0.17587(9) 0.0321(4) Uani 1 1 d . . . . .
C33 C 0.08328(15) 0.07138(9) 0.14578(10) 0.0366(4) Uani 1 1 d . . . . .
H33 H 0.066972 0.072723 0.100106 0.044 Uiso 1 1 calc R U . . .
C34 C 0.08276(14) 0.12356(9) 0.18229(9) 0.0339(4) Uani 1 1 d . . . . .
H34 H 0.065272 0.160562 0.161598 0.041 Uiso 1 1 calc R U . . .
C35 C 0.10500(12) 0.33658(8) 0.31143(9) 0.0268(4) Uani 1 1 d . . . . .
C36 C 0.14816(12) 0.37497(8) 0.35859(9) 0.0276(4) Uani 1 1 d . . . . .
H36 H 0.172475 0.358655 0.399137 0.033 Uiso 1 1 calc R U . . .
C37 C 0.15618(12) 0.43612(8) 0.34741(9) 0.0274(4) Uani 1 1 d . . . . .
H37 H 0.186322 0.460957 0.380189 0.033 Uiso 1 1 calc R U . . .
C38 C 0.12046(12) 0.46199(8) 0.28841(9) 0.0277(4) Uani 1 1 d . . . . .
C39 C 0.07679(13) 0.42355(8) 0.24177(9) 0.0304(4) Uani 1 1 d . . . . .
H39 H 0.051690 0.439860 0.201423 0.037 Uiso 1 1 calc R U . . .
C40 C 0.06920(13) 0.36261(8) 0.25281(9) 0.0308(4) Uani 1 1 d . . . . .
H40 H 0.039095 0.337819 0.219972 0.037 Uiso 1 1 calc R U . . .
C41 C 0.14813(12) 0.72498(8) 0.71842(9) 0.0289(4) Uani 1 1 d . . . . .
C42 C 0.16222(15) 0.72271(9) 0.78597(10) 0.0373(4) Uani 1 1 d . . . . .
H42 H 0.175234 0.685201 0.807012 0.045 Uiso 1 1 calc R U . . .
C43 C 0.15751(15) 0.77444(9) 0.82293(10) 0.0396(5) Uani 1 1 d . . . . .
H43 H 0.166605 0.772281 0.869115 0.047 Uiso 1 1 calc R U . . .
C44 C 0.13951(12) 0.82942(9) 0.79253(10) 0.0323(4) Uani 1 1 d . . . . .
C45 C 0.12454(14) 0.83252(9) 0.72524(10) 0.0361(4) Uani 1 1 d . . . . .
H45 H 0.111777 0.870107 0.704292 0.043 Uiso 1 1 calc R U . . .
C46 C 0.12835(14) 0.78019(9) 0.68872(10) 0.0354(4) Uani 1 1 d . . . . .
H46 H 0.117241 0.782175 0.642621 0.042 Uiso 1 1 calc R U . . .
C47 C 0.14962(12) 0.59936(7) 0.52312(8) 0.0240(3) Uani 1 1 d . . . . .
C48 C 0.08650(12) 0.56024(8) 0.49081(9) 0.0251(3) Uani 1 1 d . . . . .
H48 H 0.044980 0.539110 0.514983 0.030 Uiso 1 1 calc R U . . .
C49 C 0.08360(12) 0.55184(8) 0.42419(9) 0.0254(4) Uani 1 1 d . . . . .
H49 H 0.040035 0.525111 0.403177 0.031 Uiso 1 1 calc R U . . .
C50 C 0.14415(12) 0.58229(7) 0.38724(8) 0.0245(3) Uani 1 1 d . . . . .
C51 C 0.20667(12) 0.62159(8) 0.41935(9) 0.0279(4) Uani 1 1 d . . . . .
H51 H 0.248064 0.642802 0.395153 0.034 Uiso 1 1 calc R U . . .
C52 C 0.20936(12) 0.63019(8) 0.48612(9) 0.0268(4) Uani 1 1 d . . . . .
H52 H 0.252335 0.657375 0.507026 0.032 Uiso 1 1 calc R U . . .
C53 C 0.11369(15) -0.09006(9) 0.16891(10) 0.0376(4) Uani 1 1 d . . . . .
H53A H 0.104032 -0.122536 0.136793 0.056 Uiso 1 1 calc R U . . .
H53B H 0.069289 -0.093647 0.201136 0.056 Uiso 1 1 calc R U . . .
H53C H 0.175203 -0.093024 0.190904 0.056 Uiso 1 1 calc R U . . .
C54 C 0.12804(12) 0.52666(8) 0.27449(9) 0.0280(4) Uani 1 1 d . . . . .
C55 C 0.13990(12) 0.57545(8) 0.31593(9) 0.0261(4) Uani 1 1 d . . . . .
C56 C 0.13330(13) 0.60667(8) 0.21367(9) 0.0297(4) Uani 1 1 d . . . . .
C57 C 0.12951(16) 0.93598(9) 0.80214(12) 0.0424(5) Uani 1 1 d . . . . .
H57A H 0.180043 0.941335 0.775135 0.064 Uiso 1 1 calc R U . . .
H57B H 0.131760 0.967596 0.835450 0.064 Uiso 1 1 calc R U . . .
H57C H 0.071876 0.938572 0.774665 0.064 Uiso 1 1 calc R U . . .
C58 C 0.13130(13) 0.64766(8) 0.15757(9) 0.0305(4) Uani 1 1 d . . . . .
C59 C 0.17149(13) 0.70415(8) 0.16252(9) 0.0297(4) Uani 1 1 d . . . . .
H59 H 0.202284 0.716351 0.202901 0.036 Uiso 1 1 calc R U . . .
C60 C 0.16770(13) 0.74340(9) 0.10956(9) 0.0305(4) Uani 1 1 d . . . . .
H60 H 0.194980 0.782122 0.114009 0.037 Uiso 1 1 calc R U . . .
C61 C 0.12382(13) 0.72550(9) 0.05034(9) 0.0315(4) Uani 1 1 d . . . . .
C62 C 0.08396(16) 0.66894(10) 0.04456(10) 0.0405(5) Uani 1 1 d . . . . .
H62 H 0.054150 0.656567 0.003912 0.049 Uiso 1 1 calc R U . . .
C63 C 0.08724(16) 0.63045(9) 0.09738(10) 0.0406(5) Uani 1 1 d . . . . .
H63 H 0.059320 0.591934 0.092815 0.049 Uiso 1 1 calc R U . . .
C64 C 0.15459(16) 0.81907(9) -0.00145(10) 0.0385(5) Uani 1 1 d . . . . .
H64A H 0.141119 0.839730 -0.043260 0.058 Uiso 1 1 calc R U . . .
H64B H 0.220508 0.815694 0.008349 0.058 Uiso 1 1 calc R U . . .
H64C H 0.129107 0.842151 0.033064 0.058 Uiso 1 1 calc R U . . .
C66 C 0.3120(3) 0.28568(13) 1.01465(13) 0.0685(8) Uani 1 1 d . . . . .
H66A H 0.319227 0.247573 1.038616 0.103 Uiso 1 1 calc R U . . .
H66B H 0.266144 0.310480 1.033349 0.103 Uiso 1 1 calc R U . . .
H66C H 0.370060 0.307242 1.017896 0.103 Uiso 1 1 calc R U . . .
C67 C 0.0858(2) 0.27148(16) 0.09425(14) 0.0750(9) Uani 1 1 d . . . . .
H67A H 0.062080 0.312738 0.091993 0.113 Uiso 1 1 calc R U . . .
H67B H 0.036533 0.243407 0.101393 0.113 Uiso 1 1 calc R U . . .
H67C H 0.110932 0.261490 0.053250 0.113 Uiso 1 1 calc R U . . .
C68 C 0.36713(19) 0.29823(12) 0.20022(16) 0.0628(7) Uani 1 1 d . . . . .
H68A H 0.391908 0.320471 0.164819 0.094 Uiso 1 1 calc R U . . .
H68B H 0.415810 0.289884 0.234640 0.094 Uiso 1 1 calc R U . . .
H68C H 0.319872 0.322419 0.218078 0.094 Uiso 1 1 calc R U . . .
C72 C 0.0484(3) 0.05764(15) 0.66446(18) 0.0898(11) Uani 1 1 d . . . . .
H72A H -0.011924 0.071068 0.646490 0.135 Uiso 1 1 calc R U . . .
H72B H 0.049414 0.053522 0.711862 0.135 Uiso 1 1 calc R U . . .
H72C H 0.062202 0.018641 0.645374 0.135 Uiso 1 1 calc R U . . .
C73 C 0.3550(3) 0.0838(2) 0.6153(2) 0.1224(18) Uani 1 1 d . . . . .
H73A H 0.390740 0.047143 0.610518 0.184 Uiso 1 1 calc R U . . .
H73B H 0.396014 0.118278 0.623080 0.184 Uiso 1 1 calc R U . . .
H73C H 0.314949 0.090626 0.575355 0.184 Uiso 1 1 calc R U . . .

loop_
_atom_site_aniso_label
_atom_site_aniso_U_11
_atom_site_aniso_U_22
_atom_site_aniso_U_33
_atom_site_aniso_U_23
_atom_site_aniso_U_13
_atom_site_aniso_U_12
O1 0.0395(7) 0.0278(6) 0.0269(6) 0.0019(5) 0.0058(5) 0.0021(5)
O2 0.0511(8) 0.0296(7) 0.0363(7) -0.0116(6) 0.0064(6) -0.0024(6)
O3 0.0444(8) 0.0301(7) 0.0411(8) -0.0151(6) -0.0010(6) 0.0008(6)
O4 0.0480(8) 0.0357(7) 0.0246(6) 0.0028(5) 0.0018(6) 0.0032(6)
O6 0.1093(16) 0.0332(8) 0.0361(8) -0.0049(7) -0.0052(9) 0.0125(9)
O7 0.0524(9) 0.0528(9) 0.0304(7) 0.0039(7) -0.0005(7) -0.0074(7)
O8 0.0574(10) 0.0321(7) 0.0385(8) -0.0001(6) 0.0020(7) 0.0061(7)
O12 0.155(2) 0.0271(8) 0.0481(10) -0.0059(7) 0.0271(12) -0.0186(11)
O13 0.184(3) 0.0524(12) 0.0398(10) -0.0085(9) -0.0257(14) 0.0283(14)
N1 0.0291(8) 0.0280(8) 0.0283(8) 0.0035(6) 0.0051(6) 0.0008(6)
N2 0.0292(8) 0.0256(7) 0.0258(7) 0.0001(6) 0.0011(6) 0.0008(6)
N3 0.0390(9) 0.0214(7) 0.0300(8) -0.0040(6) 0.0064(6) -0.0058(6)
N4 0.0305(8) 0.0255(8) 0.0300(8) -0.0068(6) 0.0016(6) -0.0023(6)
N5 0.0285(8) 0.0249(7) 0.0291(8) -0.0055(6) -0.0008(6) 0.0000(6)
N6 0.0273(7) 0.0238(7) 0.0319(8) -0.0079(6) -0.0027(6) 0.0006(6)
N7 0.0329(8) 0.0233(7) 0.0266(7) 0.0005(6) 0.0020(6) -0.0002(6)
N8 0.0367(8) 0.0269(8) 0.0271(8) 0.0001(6) 0.0023(6) 0.0026(6)
C1 0.0247(8) 0.0272(9) 0.0282(9) 0.0006(7) 0.0011(7) -0.0013(7)
C2 0.0267(9) 0.0289(9) 0.0287(9) -0.0005(7) 0.0050(7) -0.0001(7)
C3 0.0293(9) 0.0229(8) 0.0327(9) 0.0005(7) 0.0033(7) 0.0011(7)
C4 0.0278(9) 0.0281(9) 0.0257(9) 0.0012(7) 0.0014(7) -0.0017(7)
C5 0.0306(9) 0.0301(9) 0.0257(9) -0.0041(7) 0.0033(7) 0.0007(7)
C6 0.0291(9) 0.0246(9) 0.0329(9) -0.0010(7) 0.0002(7) 0.0019(7)
C7 0.0232(8) 0.0286(9) 0.0320(9) 0.0031(7) 0.0016(7) 0.0008(7)
C8 0.0247(8) 0.0237(8) 0.0303(9) 0.0025(7) 0.0036(7) 0.0001(7)
C9 0.0243(8) 0.0254(9) 0.0268(9) 0.0013(7) 0.0010(7) 0.0010(7)
C10 0.0469(11) 0.0264(9) 0.0317(10) 0.0023(8) 0.0077(8) 0.0002(8)
C11 0.0276(9) 0.0213(8) 0.0276(9) -0.0018(7) 0.0047(7) -0.0034(7)
C12 0.0325(9) 0.0208(8) 0.0327(9) 0.0028(7) 0.0051(7) -0.0001(7)
C13 0.0358(10) 0.0179(8) 0.0341(10) -0.0019(7) 0.0094(8) -0.0009(7)
C14 0.0308(9) 0.0207(8) 0.0297(9) -0.0030(7) 0.0049(7) -0.0059(7)
C15 0.0280(9) 0.0252(9) 0.0296(9) -0.0027(7) 0.0005(7) -0.0001(7)
C16 0.0279(9) 0.0238(8) 0.0304(9) -0.0039(7) 0.0033(7) 0.0009(7)
C17 0.0243(8) 0.0221(8) 0.0273(8) -0.0012(7) -0.0022(7) 0.0012(6)
C18 0.0294(9) 0.0262(9) 0.0241(8) 0.0015(7) 0.0006(7) 0.0005(7)
C19 0.0302(9) 0.0244(9) 0.0263(9) -0.0035(7) 0.0007(7) 0.0027(7)
C20 0.0227(8) 0.0223(8) 0.0271(8) -0.0013(7) -0.0032(7) 0.0004(6)
C21 0.0244(8) 0.0245(8) 0.0270(9) -0.0005(7) 0.0016(7) -0.0011(7)
C22 0.0253(8) 0.0234(8) 0.0291(9) -0.0030(7) 0.0022(7) 0.0016(7)
C23 0.0309(9) 0.0219(8) 0.0320(9) -0.0053(7) 0.0043(7) -0.0031(7)
C24 0.0293(9) 0.0279(9) 0.0312(9) -0.0071(7) 0.0044(7) -0.0054(7)
C25 0.0269(9) 0.0264(9) 0.0287(9) -0.0056(7) 0.0020(7) -0.0011(7)
C26 0.0237(8) 0.0226(8) 0.0273(9) -0.0048(7) -0.0015(7) -0.0003(6)
C27 0.0243(8) 0.0268(9) 0.0365(10) -0.0089(7) -0.0017(7) 0.0002(7)
C28 0.0236(8) 0.0212(8) 0.0292(9) -0.0042(7) -0.0017(7) 0.0006(6)
C29 0.0291(9) 0.0271(9) 0.0322(9) -0.0078(7) 0.0048(7) -0.0050(7)
C30 0.0418(11) 0.0327(10) 0.0335(10) -0.0076(8) -0.0021(8) 0.0002(8)
C31 0.0405(11) 0.0299(10) 0.0385(11) -0.0053(8) 0.0019(8) 0.0025(8)
C32 0.0331(10) 0.0292(9) 0.0350(10) -0.0110(8) 0.0088(8) -0.0038(7)
C33 0.0483(12) 0.0349(10) 0.0273(9) -0.0062(8) 0.0078(8) -0.0061(9)
C34 0.0438(11) 0.0261(9) 0.0327(10) -0.0035(7) 0.0086(8) -0.0047(8)
C35 0.0268(9) 0.0248(9) 0.0290(9) -0.0029(7) 0.0031(7) 0.0003(7)
C36 0.0285(9) 0.0267(9) 0.0274(9) -0.0021(7) 0.0014(7) 0.0028(7)
C37 0.0275(9) 0.0252(9) 0.0292(9) -0.0053(7) 0.0008(7) 0.0013(7)
C38 0.0282(9) 0.0250(9) 0.0300(9) -0.0018(7) 0.0041(7) 0.0032(7)
C39 0.0347(10) 0.0297(9) 0.0264(9) -0.0012(7) -0.0001(7) 0.0036(7)
C40 0.0335(9) 0.0279(9) 0.0302(9) -0.0056(7) -0.0013(7) 0.0003(7)
C41 0.0252(9) 0.0262(9) 0.0348(10) -0.0086(7) 0.0000(7) -0.0006(7)
C42 0.0451(11) 0.0292(10) 0.0358(10) -0.0073(8) -0.0053(9) 0.0044(8)
C43 0.0479(12) 0.0371(11) 0.0319(10) -0.0099(8) -0.0063(9) 0.0045(9)
C44 0.0280(9) 0.0284(9) 0.0397(10) -0.0130(8) -0.0006(8) -0.0016(7)
C45 0.0414(11) 0.0269(9) 0.0404(11) -0.0039(8) 0.0057(9) 0.0004(8)
C46 0.0414(11) 0.0313(10) 0.0336(10) -0.0061(8) 0.0047(8) 0.0002(8)
C47 0.0255(8) 0.0201(8) 0.0255(8) -0.0010(6) -0.0017(7) 0.0029(6)
C48 0.0252(8) 0.0220(8) 0.0279(9) -0.0009(7) 0.0016(7) -0.0005(6)
C49 0.0253(8) 0.0213(8) 0.0291(9) -0.0026(7) 0.0002(7) -0.0006(6)
C50 0.0258(8) 0.0207(8) 0.0266(9) 0.0006(7) 0.0003(7) 0.0029(6)
C51 0.0278(9) 0.0254(9) 0.0304(9) 0.0029(7) 0.0015(7) -0.0017(7)
C52 0.0270(9) 0.0227(8) 0.0297(9) -0.0002(7) -0.0029(7) -0.0031(7)
C53 0.0411(11) 0.0286(10) 0.0434(11) -0.0106(8) 0.0055(9) -0.0001(8)
C54 0.0284(9) 0.0279(9) 0.0275(9) -0.0007(7) 0.0019(7) 0.0024(7)
C55 0.0252(8) 0.0245(8) 0.0284(9) 0.0023(7) 0.0012(7) 0.0008(7)
C56 0.0322(9) 0.0290(9) 0.0278(9) 0.0005(7) 0.0019(7) 0.0015(7)
C57 0.0465(12) 0.0271(10) 0.0535(13) -0.0143(9) 0.0039(10) -0.0020(8)
C58 0.0350(10) 0.0301(9) 0.0264(9) 0.0001(7) 0.0034(7) 0.0036(7)
C59 0.0313(9) 0.0323(9) 0.0254(9) 0.0000(7) 0.0023(7) 0.0015(7)
C60 0.0323(9) 0.0313(9) 0.0284(9) 0.0008(7) 0.0056(7) 0.0004(7)
C61 0.0365(10) 0.0341(10) 0.0245(9) 0.0010(7) 0.0048(7) 0.0060(8)
C62 0.0566(13) 0.0370(11) 0.0266(10) -0.0045(8) -0.0041(9) 0.0005(9)
C63 0.0575(13) 0.0302(10) 0.0327(10) -0.0016(8) -0.0029(9) -0.0021(9)
C64 0.0545(13) 0.0334(10) 0.0280(9) 0.0024(8) 0.0057(9) 0.0028(9)
C66 0.109(2) 0.0510(15) 0.0436(14) -0.0095(12) -0.0010(14) 0.0205(15)
C67 0.079(2) 0.094(2) 0.0461(15) 0.0133(15) -0.0240(14) -0.0115(17)
C68 0.0540(15) 0.0494(15) 0.0815(19) 0.0077(13) -0.0125(14) -0.0118(12)
C72 0.132(3) 0.0579(18) 0.078(2) -0.0076(16) 0.004(2) -0.035(2)
C73 0.109(3) 0.145(4) 0.113(4) -0.055(3) 0.009(3) 0.038(3)

loop_
_atom_type_symbol
_atom_type_description
_atom_type_scat_dispersion_real
_atom_type_scat_dispersion_imag
_atom_type_scat_source
C C 0.0181 0.0091 'International Tables Vol C Tables 4.2.6.8 and 6.1.1.4'
H H 0.0000 0.0000 'International Tables Vol C Tables 4.2.6.8 and 6.1.1.4'
N N 0.0311 0.0180 'International Tables Vol C Tables 4.2.6.8 and 6.1.1.4'
O O 0.0492 0.0322 'International Tables Vol C Tables 4.2.6.8 and 6.1.1.4'

loop_
_geom_angle_atom_site_label_1
_geom_angle_atom_site_label_2
_geom_angle_atom_site_label_3
_geom_angle
_geom_angle_site_symmetry_1
_geom_angle_site_symmetry_3
_geom_angle_publ_flag
C4 O1 C10 116.77(14) . . ?
C32 O2 C53 116.49(15) . . ?
C44 O3 C57 116.28(16) . . ?
C61 O4 C64 117.70(15) . . ?
C7 N1 C8 106.81(15) . . ?
C7 N2 C9 107.72(15) . . ?
C24 N3 C23 108.29(15) . . ?
C24 N4 C25 106.15(15) . . ?
C27 N5 C26 107.35(15) . . ?
C27 N6 C28 106.77(15) . . ?
C56 N7 C55 108.47(15) . . ?
C56 N8 C54 106.43(15) . . ?
C2 C1 C6 118.10(16) . . ?
C2 C1 C7 120.57(16) . . ?
C6 C1 C7 121.33(16) . . ?
C3 C2 C1 121.44(17) . . ?
C2 C3 C4 119.62(17) . . ?
O1 C4 C3 124.46(16) . . ?
O1 C4 C5 115.91(16) . . ?
C3 C4 C5 119.63(16) . . ?
C6 C5 C4 120.22(17) . . ?
C5 C6 C1 120.97(17) . . ?
N2 C7 N1 110.89(16) . . ?
N2 C7 C1 124.64(17) . . ?
N1 C7 C1 124.44(16) . . ?
C9 C8 N1 107.64(15) . . ?
C9 C8 C11 132.20(16) . . ?
N1 C8 C11 120.16(15) . . ?
C8 C9 N2 106.93(15) . . ?
C8 C9 C17 132.16(16) . . ?
N2 C9 C17 120.86(15) . . ?
C12 C11 C16 118.10(16) . . ?
C12 C11 C8 119.62(16) . . ?
C16 C11 C8 122.28(16) . . ?
C13 C12 C11 121.18(17) . . ?
C12 C13 C14 120.87(16) . . ?
C15 C14 C13 118.21(16) . . ?
C15 C14 C23 122.70(17) . . ?
C13 C14 C23 119.04(16) . . ?
C16 C15 C14 120.66(17) . . ?
C15 C16 C11 120.98(16) . . ?
C18 C17 C22 117.61(16) . . ?
C18 C17 C9 119.51(16) . . ?
C22 C17 C9 122.85(16) . . ?
C19 C18 C17 121.21(17) . . ?
C18 C19 C20 121.34(16) . . ?
C21 C20 C19 117.42(16) . . ?
C21 C20 C26 123.09(16) . . ?
C19 C20 C26 119.48(15) . . ?
C22 C21 C20 121.26(16) . . ?
C21 C22 C17 121.13(16) . . ?
C25 C23 N3 105.46(15) . . ?
C25 C23 C14 135.45(16) . . ?
N3 C23 C14 119.08(16) . . ?
N4 C24 N3 111.12(15) . . ?
N4 C24 C29 126.09(17) . . ?
N3 C24 C29 122.78(17) . . ?
C23 C25 N4 108.98(16) . . ?
C23 C25 C35 131.71(16) . . ?
N4 C25 C35 119.19(16) . . ?
C28 C26 N5 106.76(15) . . ?
C28 C26 C20 133.63(16) . . ?
N5 C26 C20 119.61(16) . . ?
N6 C27 N5 111.06(15) . . ?
N6 C27 C41 123.79(17) . . ?
N5 C27 C41 125.05(17) . . ?
C26 C28 N6 108.05(15) . . ?
C26 C28 C47 133.58(16) . . ?
N6 C28 C47 118.33(15) . . ?
C30 C29 C34 118.60(17) . . ?
C30 C29 C24 120.66(17) . . ?
C34 C29 C24 120.74(17) . . ?
C29 C30 C31 121.34(19) . . ?
C32 C31 C30 119.63(19) . . ?
O2 C32 C31 123.84(18) . . ?
O2 C32 C33 116.49(17) . . ?
C31 C32 C33 119.67(17) . . ?
C34 C33 C32 120.05(18) . . ?
C33 C34 C29 120.65(18) . . ?
C40 C35 C36 117.36(16) . . ?
C40 C35 C25 120.09(16) . . ?
C36 C35 C25 122.44(16) . . ?
C37 C36 C35 121.45(17) . . ?
C36 C37 C38 120.97(17) . . ?
C39 C38 C37 117.32(16) . . ?
C39 C38 C54 120.04(16) . . ?
C37 C38 C54 122.64(16) . . ?
C40 C39 C38 121.68(17) . . ?
C39 C40 C35 121.21(17) . . ?
C46 C41 C42 118.64(17) . . ?
C46 C41 C27 119.80(17) . . ?
C42 C41 C27 121.53(17) . . ?
C43 C42 C41 120.76(19) . . ?
C42 C43 C44 119.94(19) . . ?
O3 C44 C45 123.97(18) . . ?
O3 C44 C43 115.89(18) . . ?
C45 C44 C43 120.14(17) . . ?
C44 C45 C46 119.37(19) . . ?
C45 C46 C41 121.13(19) . . ?
C48 C47 C52 118.17(16) . . ?
C48 C47 C28 121.74(16) . . ?
C52 C47 C28 119.95(15) . . ?
C49 C48 C47 120.95(16) . . ?
C48 C49 C50 120.83(16) . . ?
C51 C50 C49 118.24(16) . . ?
C51 C50 C55 120.21(16) . . ?
C49 C50 C55 121.50(16) . . ?
C52 C51 C50 120.94(16) . . ?
C51 C52 C47 120.87(16) . . ?
C55 C54 N8 108.90(16) . . ?
C55 C54 C38 130.76(17) . . ?
N8 C54 C38 120.34(16) . . ?
N7 C55 C54 105.73(15) . . ?
N7 C55 C50 120.62(15) . . ?
C54 C55 C50 133.58(16) . . ?
N8 C56 N7 110.46(16) . . ?
N8 C56 C58 125.70(17) . . ?
N7 C56 C58 123.83(17) . . ?
C59 C58 C63 118.21(18) . . ?
C59 C58 C56 121.66(17) . . ?
C63 C58 C56 120.13(18) . . ?
C58 C59 C60 121.46(17) . . ?
C61 C60 C59 119.46(18) . . ?
O4 C61 C60 124.72(18) . . ?
O4 C61 C62 115.59(17) . . ?
C60 C61 C62 119.69(18) . . ?
C63 C62 C61 120.58(19) . . ?
C62 C63 C58 120.60(19) . . ?

loop_
_geom_bond_atom_site_label_1
_geom_bond_atom_site_label_2
_geom_bond_distance
_geom_bond_site_symmetry_2
_geom_bond_publ_flag
O1 C4 1.370(2) . ?
O1 C10 1.430(2) . ?
O2 C32 1.370(2) . ?
O2 C53 1.426(3) . ?
O3 C44 1.371(2) . ?
O3 C57 1.429(3) . ?
O4 C61 1.374(2) . ?
O4 C64 1.427(2) . ?
O6 C66 1.362(3) . ?
O7 C67 1.392(3) . ?
O8 C68 1.402(3) . ?
O12 C72 1.389(4) . ?
O13 C73 1.445(6) . ?
N1 C7 1.342(2) . ?
N1 C8 1.388(2) . ?
N2 C7 1.335(2) . ?
N2 C9 1.383(2) . ?
N3 C24 1.344(2) . ?
N3 C23 1.381(2) . ?
N4 C24 1.325(2) . ?
N4 C25 1.391(2) . ?
N5 C27 1.342(2) . ?
N5 C26 1.387(2) . ?
N6 C27 1.338(2) . ?
N6 C28 1.386(2) . ?
N7 C56 1.349(2) . ?
N7 C55 1.377(2) . ?
N8 C56 1.332(2) . ?
N8 C54 1.388(2) . ?
C1 C2 1.396(3) . ?
C1 C6 1.397(3) . ?
C1 C7 1.467(2) . ?
C2 C3 1.389(3) . ?
C3 C4 1.391(3) . ?
C4 C5 1.395(3) . ?
C5 C6 1.384(3) . ?
C8 C9 1.381(3) . ?
C8 C11 1.470(2) . ?
C9 C17 1.470(2) . ?
C11 C12 1.398(2) . ?
C11 C16 1.401(3) . ?
C12 C13 1.377(3) . ?
C13 C14 1.404(3) . ?
C14 C15 1.400(3) . ?
C14 C23 1.468(3) . ?
C15 C16 1.386(3) . ?
C17 C18 1.397(2) . ?
C17 C22 1.403(3) . ?
C18 C19 1.385(2) . ?
C19 C20 1.403(3) . ?
C20 C21 1.399(2) . ?
C20 C26 1.472(2) . ?
C21 C22 1.387(2) . ?
C23 C25 1.381(3) . ?
C24 C29 1.472(2) . ?
C25 C35 1.470(2) . ?
C26 C28 1.380(3) . ?
C27 C41 1.465(2) . ?
C28 C47 1.472(2) . ?
C29 C30 1.382(3) . ?
C29 C34 1.394(3) . ?
C30 C31 1.386(3) . ?
C31 C32 1.385(3) . ?
C32 C33 1.393(3) . ?
C33 C34 1.381(3) . ?
C35 C40 1.398(3) . ?
C35 C36 1.401(2) . ?
C36 C37 1.383(3) . ?
C37 C38 1.403(3) . ?
C38 C39 1.397(3) . ?
C38 C54 1.470(3) . ?
C39 C40 1.378(3) . ?
C41 C46 1.388(3) . ?
C41 C42 1.389(3) . ?
C42 C43 1.383(3) . ?
C43 C44 1.386(3) . ?
C44 C45 1.385(3) . ?
C45 C46 1.388(3) . ?
C47 C48 1.397(2) . ?
C47 C52 1.399(3) . ?
C48 C49 1.382(2) . ?
C49 C50 1.402(2) . ?
C50 C51 1.393(2) . ?
C50 C55 1.473(2) . ?
C51 C52 1.386(3) . ?
C54 C55 1.380(3) . ?
C56 C58 1.469(3) . ?
C58 C59 1.387(3) . ?
C58 C63 1.399(3) . ?
C59 C60 1.393(3) . ?
C60 C61 1.386(3) . ?
C61 C62 1.387(3) . ?
C62 C63 1.381(3) . ?
